data_1564145
loop_
_publ_author_name
'Bai, Tianwen'
'Zhou, Peng'
'Li, Zixian'
'Zheng, Botuo'
'Ling, Jun'

_publ_section_title
;
 Seeding Crystals, Harvesting Polypeptides: Preparing Long Chiral-Sequence
 Controlled Polypeptides by Interlocked Polymerization in Cocrystals
 (iPiC) of N-Thiocarboxyanhydride (NTA) at Room Temperature
;
_journal_name_full Macromolecules
_journal_paper_doi 10.1021/acs.macromol.1c00371
_journal_year 2021
_chemical_formula_moiety 'C6 H9 N O2 S2'
_chemical_formula_sum 'C6 H9 N O2 S2'
_chemical_formula_weight 191.26
_space_group_crystal_system monoclinic
_space_group_IT_number 14
_space_group_name_Hall '-P 2ybc'
_space_group_name_H-M_alt 'P 1 21/c 1'
_atom_sites_solution_hydrogens geom
_atom_sites_solution_primary direct
_audit_creation_date 2016-12-30
_audit_creation_method
;
Olex2 1.2
(compiled 2016.11.30 svn.r3356 for OlexSys, GUI svn.r5269)
;
_cell_angle_alpha 90
_cell_angle_beta 101.719(11)
_cell_angle_gamma 90
_cell_formula_units_Z 4
_cell_length_a 12.1451(16)
_cell_length_b 7.7606(7)
_cell_length_c 9.2513(10)
_cell_measurement_reflns_used 1239
_cell_measurement_temperature 170.9
_cell_measurement_theta_max 29.4032
_cell_measurement_theta_min 3.1281
_cell_volume 853.79(17)
_computing_cell_refinement
;
CrysAlisPro, Agilent Technologies,
Version 1.171.35.11 (release 16-05-2011 CrysAlis171 .NET)
(compiled May 16 2011,17:55:39)
;
_computing_data_collection
;
CrysAlisPro, Agilent Technologies,
Version 1.171.35.11 (release 16-05-2011 CrysAlis171 .NET)
(compiled May 16 2011,17:55:39)
;
_computing_data_reduction
;
CrysAlisPro, Agilent Technologies,
Version 1.171.35.11 (release 16-05-2011 CrysAlis171 .NET)
(compiled May 16 2011,17:55:39)
;
_computing_molecular_graphics 'Olex2 (Dolomanov et al., 2009)'
_computing_publication_material 'Olex2 (Dolomanov et al., 2009)'
_computing_structure_refinement 'ShelXL (Sheldrick, 2015)'
_computing_structure_solution 'ShelXS (Sheldrick, 2008)'
_diffrn_ambient_temperature 170.9
_diffrn_detector_area_resol_mean 10.3592
_diffrn_measured_fraction_theta_full 0.999
_diffrn_measured_fraction_theta_max 0.999
_diffrn_measurement_details
;
#__ type_ start__ end____ width___ exp.time_
  1 omega  -21.00   82.00   1.0000    1.5000
omega____ theta____ kappa____ phi______ frames
    -       10.8433   77.0000   90.0000 103

#__ type_ start__ end____ width___ exp.time_
  2 omega  -21.00   49.00   1.0000    1.5000
omega____ theta____ kappa____ phi______ frames
    -      -12.7183   38.0000  -30.0000 70
;
_diffrn_measurement_device_type 'Xcalibur, Atlas, Gemini ultra'
_diffrn_measurement_method '\w scans'
_diffrn_orient_matrix_UB_11 0.0329318000
_diffrn_orient_matrix_UB_12 0.0564116000
_diffrn_orient_matrix_UB_13 -0.0339946000
_diffrn_orient_matrix_UB_21 -0.0258829000
_diffrn_orient_matrix_UB_22 0.0720184000
_diffrn_orient_matrix_UB_23 0.0267398000
_diffrn_orient_matrix_UB_31 0.0423964000
_diffrn_orient_matrix_UB_32 -0.0000457000
_diffrn_orient_matrix_UB_33 0.0653013000
_diffrn_radiation_monochromator graphite
_diffrn_radiation_type 'Mo K\a'
_diffrn_radiation_wavelength 0.7107
_diffrn_reflns_av_R_equivalents 0.0276
_diffrn_reflns_av_unetI/netI 0.0412
_diffrn_reflns_Laue_measured_fraction_full 0.999
_diffrn_reflns_Laue_measured_fraction_max 0.999
_diffrn_reflns_limit_h_max 14
_diffrn_reflns_limit_h_min -12
_diffrn_reflns_limit_k_max 7
_diffrn_reflns_limit_k_min -9
_diffrn_reflns_limit_l_max 9
_diffrn_reflns_limit_l_min -11
_diffrn_reflns_number 3132
_diffrn_reflns_point_group_measured_fraction_full 0.999
_diffrn_reflns_point_group_measured_fraction_max 0.999
_diffrn_reflns_theta_full 25.242
_diffrn_reflns_theta_max 25.347
_diffrn_reflns_theta_min 3.134
_diffrn_source 'Enhance (Mo) X-ray Source'
_exptl_absorpt_coefficient_mu 0.573
_exptl_absorpt_correction_T_max 1.00000
_exptl_absorpt_correction_T_min 0.92957
_exptl_absorpt_correction_type multi-scan
_exptl_absorpt_process_details
;
CrysAlisPro, Agilent Technologies,
Version 1.171.35.11 (release 16-05-2011 CrysAlis171 .NET)
(compiled May 16 2011,17:55:39)
Empirical absorption correction using spherical harmonics,
 implemented in SCALE3 ABSPACK scaling algorithm.
;
_exptl_crystal_colour colourless
_exptl_crystal_colour_primary colourless
_exptl_crystal_density_diffrn 1.488
_exptl_crystal_description block
_exptl_crystal_F_000 400
_exptl_crystal_size_max 0.48
_exptl_crystal_size_mid 0.42
_exptl_crystal_size_min 0.4
_refine_diff_density_max 1.231
_refine_diff_density_min -0.531
_refine_diff_density_rms 0.078
_refine_ls_extinction_method none
_refine_ls_goodness_of_fit_ref 1.047
_refine_ls_hydrogen_treatment constr
_refine_ls_matrix_type full
_refine_ls_number_parameters 101
_refine_ls_number_reflns 1563
_refine_ls_number_restraints 0
_refine_ls_restrained_S_all 1.047
_refine_ls_R_factor_all 0.0689
_refine_ls_R_factor_gt 0.0569
_refine_ls_shift/su_max 0.000
_refine_ls_shift/su_mean 0.000
_refine_ls_structure_factor_coef Fsqd
_refine_ls_weighting_details 'w=1/[\s^2^(Fo^2^)+(0.0490P)^2^+1.8685P] where P=(Fo^2^+2Fc^2^)/3'
_refine_ls_weighting_scheme calc
_refine_ls_wR_factor_gt 0.1284
_refine_ls_wR_factor_ref 0.1383
_reflns_Friedel_coverage 0.000
_reflns_number_gt 1296
_reflns_number_total 1563
_reflns_threshold_expression 'I > 2\s(I)'
_cod_data_source_file ma1c00371_si_002.cif
_cod_data_source_block 161229_sc_metdl
_cod_original_cell_volume 853.78(17)
_cod_database_code 1564145
_chemical_oxdiff_formula 'c10 h10 n2 o8 S1'
_shelx_space_group_comment
;
The symmetry employed for this shelxl refinement is uniquely defined
by the following loop, which should always be used as a source of
symmetry information in preference to the above space-group names.
They are only intended as comments.
;
_shelx_estimated_absorpt_t_max 0.803
_shelx_estimated_absorpt_t_min 0.770
_reflns_odcompleteness_completeness 99.57
_reflns_odcompleteness_iscentric 1
_reflns_odcompleteness_theta 26.32
_olex2_refinement_description
;
1. Fixed Uiso
 At 1.2 times of:
  All C(H) groups, All C(H,H) groups, All N(H) groups
 At 1.5 times of:
  All C(H,H,H) groups
2.a Ternary CH refined with riding coordinates:
 C3(H3)
2.b Secondary CH2 refined with riding coordinates:
 C4(H4A,H4B), C5(H5A,H5B)
2.c Aromatic/amide H refined with riding coordinates:
 N1(H1)
2.d Idealised Me refined as rotating group:
 C6(H6A,H6B,H6C)
;
_shelx_shelxl_version_number 2016/6
_olex2_submission_special_instructions 'No special instructions were received'

loop_
_space_group_symop_operation_xyz
'x, y, z'
'-x, y+1/2, -z+1/2'
'-x, -y, -z'
'x, -y-1/2, z-1/2'

loop_
_atom_site_label
_atom_site_type_symbol
_atom_site_fract_x
_atom_site_fract_y
_atom_site_fract_z
_atom_site_U_iso_or_equiv
_atom_site_adp_type
_atom_site_occupancy
_atom_site_site_symmetry_order
_atom_site_calc_flag
_atom_site_refinement_flags_posn
_atom_site_refinement_flags_adp
_atom_site_refinement_flags_occupancy
_atom_site_disorder_assembly
_atom_site_disorder_group
S1 S 0.89461(8) 0.09931(12) 0.66050(11) 0.0358(3) Uani 1 1 d . . . . .
S2 S 0.63769(12) 0.75801(15) 0.51478(11) 0.0549(4) Uani 1 1 d . . . . .
O2 O 1.0395(2) 0.2787(3) 0.5449(3) 0.0382(6) Uani 1 1 d . . . . .
O1 O 0.7001(2) 0.1555(4) 0.7373(3) 0.0447(7) Uani 1 1 d . . . . .
N1 N 0.8780(2) 0.4132(4) 0.5691(3) 0.0319(7) Uani 1 1 d . . . . .
H1 H 0.895520 0.512229 0.533265 0.038 Uiso 1 1 calc R . . . .
C3 C 0.7711(3) 0.3940(5) 0.6151(4) 0.0318(8) Uani 1 1 d . . . . .
H3 H 0.708487 0.402838 0.526593 0.038 Uiso 1 1 calc R . . . .
C2 C 0.9489(3) 0.2822(4) 0.5810(4) 0.0284(8) Uani 1 1 d . . . . .
C1 C 0.7720(3) 0.2140(5) 0.6799(4) 0.0329(8) Uani 1 1 d . . . . .
C4 C 0.7538(3) 0.5263(5) 0.7277(4) 0.0348(8) Uani 1 1 d . . . . .
H4A H 0.815833 0.516961 0.815182 0.042 Uiso 1 1 calc R . . . .
H4B H 0.682599 0.500960 0.759895 0.042 Uiso 1 1 calc R . . . .
C5 C 0.7496(3) 0.7106(5) 0.6685(5) 0.0411(9) Uani 1 1 d . . . . .
H5A H 0.821906 0.735326 0.638935 0.049 Uiso 1 1 calc R . . . .
H5B H 0.743379 0.790242 0.750028 0.049 Uiso 1 1 calc R . . . .
C6 C 0.5210(4) 0.7809(7) 0.6064(6) 0.0636(14) Uani 1 1 d . . . . .
H6A H 0.454042 0.816835 0.534679 0.095 Uiso 1 1 calc GR . . . .
H6B H 0.539135 0.867947 0.684339 0.095 Uiso 1 1 calc GR . . . .
H6C H 0.506370 0.670273 0.650042 0.095 Uiso 1 1 calc GR . . . .

loop_
_atom_site_aniso_label
_atom_site_aniso_U_11
_atom_site_aniso_U_22
_atom_site_aniso_U_33
_atom_site_aniso_U_23
_atom_site_aniso_U_13
_atom_site_aniso_U_12
S1 0.0379(5) 0.0251(5) 0.0488(6) 0.0092(4) 0.0188(4) 0.0022(4)
S2 0.0837(9) 0.0479(7) 0.0367(6) 0.0045(5) 0.0205(5) 0.0055(6)
O2 0.0315(14) 0.0325(14) 0.0569(16) 0.0115(12) 0.0239(12) 0.0067(11)
O1 0.0402(15) 0.0384(15) 0.0632(18) 0.0096(14) 0.0288(14) -0.0057(13)
N1 0.0281(15) 0.0238(15) 0.0489(18) 0.0098(13) 0.0198(13) 0.0018(12)
C3 0.0300(18) 0.0316(19) 0.0372(19) 0.0045(16) 0.0145(15) -0.0002(15)
C2 0.0313(18) 0.0264(18) 0.0280(17) 0.0029(14) 0.0077(14) 0.0004(15)
C1 0.0333(19) 0.0298(19) 0.0371(19) 0.0000(16) 0.0107(16) -0.0038(16)
C4 0.035(2) 0.036(2) 0.0346(19) -0.0012(16) 0.0117(15) -0.0031(17)
C5 0.041(2) 0.029(2) 0.061(2) -0.0012(18) 0.0293(19) -0.0010(17)
C6 0.037(2) 0.083(4) 0.066(3) 0.021(3) 0.001(2) -0.005(2)

loop_
_atom_type_symbol
_atom_type_description
_atom_type_scat_dispersion_real
_atom_type_scat_dispersion_imag
_atom_type_scat_source
C C 0.0033 0.0016 'International Tables Vol C Tables 4.2.6.8 and 6.1.1.4'
H H 0.0000 0.0000 'International Tables Vol C Tables 4.2.6.8 and 6.1.1.4'
N N 0.0061 0.0033 'International Tables Vol C Tables 4.2.6.8 and 6.1.1.4'
O O 0.0106 0.0060 'International Tables Vol C Tables 4.2.6.8 and 6.1.1.4'
S S 0.1246 0.1234 'International Tables Vol C Tables 4.2.6.8 and 6.1.1.4'

loop_
_geom_angle_atom_site_label_1
_geom_angle_atom_site_label_2
_geom_angle_atom_site_label_3
_geom_angle
_geom_angle_site_symmetry_1
_geom_angle_site_symmetry_3
_geom_angle_publ_flag
C1 S1 C2 91.75(16) . . ?
C5 S2 C6 100.9(2) . . ?
C3 N1 H1 119.9 . . ?
C2 N1 H1 119.9 . . ?
C2 N1 C3 120.1(3) . . ?
N1 C3 H3 109.2 . . ?
N1 C3 C1 106.0(3) . . ?
N1 C3 C4 113.0(3) . . ?
C1 C3 H3 109.2 . . ?
C4 C3 H3 109.2 . . ?
C4 C3 C1 110.1(3) . . ?
O2 C2 S1 121.8(3) . . ?
O2 C2 N1 127.3(3) . . ?
N1 C2 S1 110.9(2) . . ?
O1 C1 S1 123.8(3) . . ?
O1 C1 C3 125.2(3) . . ?
C3 C1 S1 111.1(2) . . ?
C3 C4 H4A 109.0 . . ?
C3 C4 H4B 109.0 . . ?
C3 C4 C5 112.9(3) . . ?
H4A C4 H4B 107.8 . . ?
C5 C4 H4A 109.0 . . ?
C5 C4 H4B 109.0 . . ?
S2 C5 H5A 108.3 . . ?
S2 C5 H5B 108.3 . . ?
C4 C5 S2 116.1(3) . . ?
C4 C5 H5A 108.3 . . ?
C4 C5 H5B 108.3 . . ?
H5A C5 H5B 107.4 . . ?
S2 C6 H6A 109.5 . . ?
S2 C6 H6B 109.5 . . ?
S2 C6 H6C 109.5 . . ?
H6A C6 H6B 109.5 . . ?
H6A C6 H6C 109.5 . . ?
H6B C6 H6C 109.5 . . ?

loop_
_geom_bond_atom_site_label_1
_geom_bond_atom_site_label_2
_geom_bond_distance
_geom_bond_site_symmetry_2
_geom_bond_publ_flag
S1 C2 1.785(3) . ?
S1 C1 1.775(4) . ?
S2 C5 1.794(5) . ?
S2 C6 1.802(5) . ?
O2 C2 1.214(4) . ?
O1 C1 1.199(4) . ?
N1 H1 0.8800 . ?
N1 C3 1.453(4) . ?
N1 C2 1.323(4) . ?
C3 H3 1.0000 . ?
C3 C1 1.519(5) . ?
C3 C4 1.508(5) . ?
C4 H4A 0.9900 . ?
C4 H4B 0.9900 . ?
C4 C5 1.529(5) . ?
C5 H5A 0.9900 . ?
C5 H5B 0.9900 . ?
C6 H6A 0.9800 . ?
C6 H6B 0.9800 . ?
C6 H6C 0.9800 . ?
